data_4308025
loop_
_publ_author_name
'Daofeng Sun'
'Yanxiong Ke'
'David J. Collins'
'Gary A. Lorigan'
'Hong-Cai Zhou'

_publ_section_title
;
Construction of Robust Open Metal-Organic Frameworks with Chiral Channels
and Permanent Porosity
;
_journal_name_full 'Inorganic Chemistry'
_journal_page_first 2725
_journal_page_last 2734
_journal_paper_doi 10.1021/ic0624773
_journal_volume 46
_journal_year 2007
_chemical_formula_moiety 'Zn3 2(C24 H12 N3 O6) 2(H2O)'
_chemical_formula_sum 'C48 H28 N6 O14 Zn3'
_chemical_formula_weight 1108.87
_chemical_melting_point ?
_chemical_name_common MOF2b
_chemical_name_systematic
; 
 ? 
;
_space_group_IT_number 213
_symmetry_cell_setting cubic
_symmetry_space_group_name_Hall 'P 4bd 2ab 3'
_symmetry_space_group_name_H-M 'P 41 3 2'
_atom_sites_solution_hydrogens geom
_atom_sites_solution_primary direct
_atom_sites_solution_secondary difmap
_audit_creation_method SHELXL-97
_cell_angle_alpha 90.00
_cell_angle_beta 90.00
_cell_angle_gamma 90.00
_cell_formula_units_Z 4
_cell_length_a 25.6415(6)
_cell_length_b 25.6415(6)
_cell_length_c 25.6415(6)
_cell_measurement_reflns_used 9584
_cell_measurement_temperature 213(2)
_cell_measurement_theta_max 16.74
_cell_measurement_theta_min 2.25
_cell_volume 16858.9(7)
_computing_cell_refinement 'Bruker SMART'
_computing_data_collection 'Bruker SMART'
_computing_data_reduction 'Bruker SAINT'
_computing_molecular_graphics 'Bruker SHELXTL'
_computing_publication_material 'Bruker SHELXTL'
_computing_structure_refinement 'SHELXL-97 (Sheldrick, 1997)'
_computing_structure_solution 'SHELXS-97 (Sheldrick, 1990)'
_diffrn_ambient_temperature 213(2)
_diffrn_measured_fraction_theta_full 0.995
_diffrn_measured_fraction_theta_max 0.995
_diffrn_measurement_device_type 'CCD area detector'
_diffrn_measurement_method 'phi and omega scans'
_diffrn_radiation_monochromator graphite
_diffrn_radiation_source 'fine-focus sealed tube'
_diffrn_radiation_type MoK\a
_diffrn_radiation_wavelength 0.71073
_diffrn_reflns_av_R_equivalents 0.0962
_diffrn_reflns_av_sigmaI/netI 0.0500
_diffrn_reflns_limit_h_max 14
_diffrn_reflns_limit_h_min -27
_diffrn_reflns_limit_k_max 27
_diffrn_reflns_limit_k_min -27
_diffrn_reflns_limit_l_max 27
_diffrn_reflns_limit_l_min -27
_diffrn_reflns_number 70128
_diffrn_reflns_theta_full 22.49
_diffrn_reflns_theta_max 22.49
_diffrn_reflns_theta_min 1.78
_diffrn_standards_decay_% 0
_exptl_absorpt_coefficient_mu 0.444
_exptl_absorpt_correction_type none
_exptl_crystal_colour colorless
_exptl_crystal_density_diffrn 0.437
_exptl_crystal_density_meas ?
_exptl_crystal_density_method .
_exptl_crystal_description block
_exptl_crystal_F_000 2240
_exptl_crystal_size_max 0.4
_exptl_crystal_size_mid 0.4
_exptl_crystal_size_min 0.4
_refine_diff_density_max 0.071
_refine_diff_density_min -0.136
_refine_diff_density_rms 0.014
_refine_ls_abs_structure_details 'Flack H D (1983), Acta Cryst. A39, 876-881'
_refine_ls_abs_structure_Flack 0.040(12)
_refine_ls_extinction_coef 0.00008(3)
_refine_ls_extinction_expression Fc^*^=kFc[1+0.001xFc^2^\l^3^/sin(2\q)]^-1/4^
_refine_ls_extinction_method SHELXL
_refine_ls_goodness_of_fit_ref 0.765
_refine_ls_hydrogen_treatment mixed
_refine_ls_matrix_type full
_refine_ls_number_parameters 109
_refine_ls_number_reflns 3686
_refine_ls_number_restraints 0
_refine_ls_restrained_S_all 0.765
_refine_ls_R_factor_all 0.0546
_refine_ls_R_factor_gt 0.0256
_refine_ls_shift/su_max 0.001
_refine_ls_shift/su_mean 0.000
_refine_ls_structure_factor_coef Fsqd
_refine_ls_weighting_details 'calc w=1/[\s^2^(Fo^2^)+(0.0242P)^2^+0.0000P] where P=(Fo^2^+2Fc^2^)/3'
_refine_ls_weighting_scheme calc
_refine_ls_wR_factor_gt 0.0467
_refine_ls_wR_factor_ref 0.0497
_reflns_number_gt 2283
_reflns_number_total 3686
_reflns_threshold_expression >2sigma(I)
_cod_data_source_file ic0624773si20061227_065141.cif
_cod_data_source_block xamd151
_cod_depositor_comments
;
The following automatic conversions were performed:
'_symmetry_cell_setting' value 'Cubic' changed to 'cubic' according to
'/home/saulius/struct/CIF-dictionaries/cif_core.dic' dictionary named
'cif_core.dic' version 2.4.1 from 2010-06-29.

Automatic conversion script
Id: cif_fix_enum 1527 2010-12-29 10:47:43Z saulius 

The following automatic conversions were performed:

'_chemical_melting_point' value 'not measured' was changed to '?' -
the value is undefined or not given.

Automatic conversion script
Id: cif_fix_values 1646 2011-03-28 12:23:43Z adriana 
;
_cod_database_code 4308025

loop_
_symmetry_equiv_pos_as_xyz
'x, y, z'
'-x+1/2, -y, z+1/2'
'-x, y+1/2, -z+1/2'
'x+1/2, -y+1/2, -z'
'z, x, y'
'z+1/2, -x+1/2, -y'
'-z+1/2, -x, y+1/2'
'-z, x+1/2, -y+1/2'
'y, z, x'
'-y, z+1/2, -x+1/2'
'y+1/2, -z+1/2, -x'
'-y+1/2, -z, x+1/2'
'y+3/4, x+1/4, -z+1/4'
'-y+3/4, -x+3/4, -z+3/4'
'y+1/4, -x+1/4, z+3/4'
'-y+1/4, x+3/4, z+1/4'
'x+3/4, z+1/4, -y+1/4'
'-x+1/4, z+3/4, y+1/4'
'-x+3/4, -z+3/4, -y+3/4'
'x+1/4, -z+1/4, y+3/4'
'z+3/4, y+1/4, -x+1/4'
'z+1/4, -y+1/4, x+3/4'
'-z+1/4, y+3/4, x+1/4'
'-z+3/4, -y+3/4, -x+3/4'

loop_
_atom_site_label
_atom_site_type_symbol
_atom_site_fract_x
_atom_site_fract_y
_atom_site_fract_z
_atom_site_U_iso_or_equiv
_atom_site_adp_type
_atom_site_occupancy
_atom_site_symmetry_multiplicity
_atom_site_calc_flag
_atom_site_refinement_flags
_atom_site_disorder_assembly
_atom_site_disorder_group
N1 N 0.17475(11) 0.69468(9) -0.12166(7) 0.1056(6) Uani 1 1 d . . .
Zn1 Zn 0.3750 0.6250 0.1250 0.0850(2) Uani 1 6 d S . .
Zn2 Zn 0.455024(9) 0.544976(9) 0.044976(9) 0.09286(16) Uani 1 3 d S . .
O1 O 0.37743(5) 0.62920(5) 0.04396(6) 0.0988(4) Uani 1 1 d . . .
O2 O 0.39850(6) 0.56113(6) -0.00328(5) 0.0993(5) Uani 1 1 d . . .
O3 O 0.49987(6) 0.50013(6) 0.00013(6) 0.1463(8) Uani 1 3 d S . .
C1 C 0.24704(10) 0.63995(11) -0.09903(10) 0.0975(7) Uani 1 1 d . . .
C2 C 0.27484(12) 0.59447(11) -0.10601(9) 0.1138(8) Uani 1 1 d . . .
H2A H 0.2665 0.5723 -0.1340 0.137 Uiso 1 1 calc R . .
C3 C 0.31504(10) 0.58100(10) -0.07222(11) 0.1063(7) Uani 1 1 d . . .
H3A H 0.3330 0.5493 -0.0764 0.128 Uiso 1 1 calc R . .
C4 C 0.32813(10) 0.61471(12) -0.03242(10) 0.0904(7) Uani 1 1 d . . .
C5 C 0.30244(11) 0.66032(11) -0.02720(9) 0.0994(7) Uani 1 1 d . . .
H5A H 0.3123 0.6835 -0.0005 0.119 Uiso 1 1 calc R . .
C6 C 0.26201(10) 0.67379(10) -0.06017(11) 0.1052(8) Uani 1 1 d . . .
H6A H 0.2448 0.7059 -0.0561 0.126 Uiso 1 1 calc R . .
C7 C 0.20377(10) 0.65246(14) -0.13387(13) 0.1024(7) Uani 1 1 d . . .
C8 C 0.37094(11) 0.60021(11) 0.00542(10) 0.0999(8) Uani 1 1 d . . .

loop_
_atom_site_aniso_label
_atom_site_aniso_U_11
_atom_site_aniso_U_22
_atom_site_aniso_U_33
_atom_site_aniso_U_23
_atom_site_aniso_U_13
_atom_site_aniso_U_12
N1 0.1018(18) 0.107(2) 0.1085(19) -0.0113(15) -0.0158(16) 0.0090(15)
Zn1 0.0850(2) 0.0850(2) 0.0850(2) -0.0014(2) 0.0014(2) 0.0014(2)
Zn2 0.09286(16) 0.09286(16) 0.09286(16) -0.00171(16) 0.00171(16) 0.00171(16)
O1 0.1146(11) 0.0882(11) 0.0936(11) 0.0053(9) -0.0044(10) -0.0045(9)
O2 0.1030(12) 0.1025(13) 0.0924(11) -0.0102(10) -0.0048(9) 0.0032(9)
O3 0.1463(8) 0.1463(8) 0.1463(8) -0.0199(11) 0.0199(11) 0.0199(11)
C1 0.103(2) 0.095(2) 0.094(2) -0.0171(17) -0.0013(17) 0.0153(18)
C2 0.128(2) 0.116(2) 0.098(2) -0.0221(17) -0.0215(18) 0.0085(18)
C3 0.102(2) 0.122(2) 0.094(2) -0.0148(18) -0.0070(17) 0.0176(16)
C4 0.0934(19) 0.101(2) 0.077(2) -0.0033(17) -0.0061(16) 0.0045(18)
C5 0.105(2) 0.098(2) 0.095(2) -0.0185(16) -0.0008(16) -0.0035(17)
C6 0.117(2) 0.095(2) 0.103(2) -0.0051(18) -0.0119(17) 0.0087(17)
C7 0.095(2) 0.106(3) 0.106(3) -0.006(2) -0.001(2) 0.013(2)
C8 0.125(2) 0.091(2) 0.084(2) -0.0157(17) 0.008(2) -0.0123(19)

loop_
_atom_type_symbol
_atom_type_description
_atom_type_scat_dispersion_real
_atom_type_scat_dispersion_imag
_atom_type_scat_source
C C 0.0033 0.0016 'International Tables Vol C Tables 4.2.6.8 and 6.1.1.4'
H H 0.0000 0.0000 'International Tables Vol C Tables 4.2.6.8 and 6.1.1.4'
N N 0.0061 0.0033 'International Tables Vol C Tables 4.2.6.8 and 6.1.1.4'
O O 0.0106 0.0060 'International Tables Vol C Tables 4.2.6.8 and 6.1.1.4'
Zn Zn 0.2839 1.4301 'International Tables Vol C Tables 4.2.6.8 and 6.1.1.4'

loop_
_geom_angle_atom_site_label_1
_geom_angle_atom_site_label_2
_geom_angle_atom_site_label_3
_geom_angle
_geom_angle_site_symmetry_1
_geom_angle_site_symmetry_3
_geom_angle_publ_flag
C7 N1 C7 115.8(3) 8 . ?
O1 Zn1 O1 91.33(5) 13_455 19 ?
O1 Zn1 O1 84.13(8) 13_455 7_564 ?
O1 Zn1 O1 93.58(7) 19 7_564 ?
O1 Zn1 O1 91.33(5) 13_455 22_564 ?
O1 Zn1 O1 91.33(5) 19 22_564 ?
O1 Zn1 O1 173.38(8) 7_564 22_564 ?
O1 Zn1 O1 173.38(8) 13_455 . ?
O1 Zn1 O1 84.13(8) 19 . ?
O1 Zn1 O1 91.33(5) 7_564 . ?
O1 Zn1 O1 93.58(7) 22_564 . ?
O1 Zn1 O1 93.58(7) 13_455 10_655 ?
O1 Zn1 O1 173.38(8) 19 10_655 ?
O1 Zn1 O1 91.33(5) 7_564 10_655 ?
O1 Zn1 O1 84.13(8) 22_564 10_655 ?
O1 Zn1 O1 91.33(5) . 10_655 ?
O2 Zn2 O2 116.64(3) 7_564 10_655 ?
O2 Zn2 O2 116.64(3) 7_564 . ?
O2 Zn2 O2 116.64(3) 10_655 . ?
O2 Zn2 O3 100.68(5) 7_564 . ?
O2 Zn2 O3 100.68(5) 10_655 . ?
O2 Zn2 O3 100.68(5) . . ?
C8 O1 Zn1 139.10(15) . . ?
C8 O2 Zn2 118.58(17) . . ?
C6 C1 C2 118.9(2) . . ?
C6 C1 C7 121.1(3) . . ?
C2 C1 C7 120.0(3) . . ?
C1 C2 C3 120.8(2) . . ?
C1 C2 H2A 119.6 . . ?
C3 C2 H2A 119.6 . . ?
C4 C3 C2 119.1(3) . . ?
C4 C3 H3A 120.5 . . ?
C2 C3 H3A 120.5 . . ?
C5 C4 C3 119.9(2) . . ?
C5 C4 C8 120.3(3) . . ?
C3 C4 C8 119.8(3) . . ?
C4 C5 C6 121.5(2) . . ?
C4 C5 H5A 119.3 . . ?
C6 C5 H5A 119.3 . . ?
C1 C6 C5 119.7(2) . . ?
C1 C6 H6A 120.2 . . ?
C5 C6 H6A 120.2 . . ?
N1 C7 N1 124.1(3) 11_455 . ?
N1 C7 C1 118.9(4) 11_455 . ?
N1 C7 C1 116.9(4) . . ?
O2 C8 O1 123.0(3) . . ?
O2 C8 C4 119.6(2) . . ?
O1 C8 C4 117.3(3) . . ?

loop_
_geom_bond_atom_site_label_1
_geom_bond_atom_site_label_2
_geom_bond_distance
_geom_bond_site_symmetry_2
_geom_bond_publ_flag
N1 C7 1.333(2) 8 ?
N1 C7 1.351(2) . ?
Zn1 O1 2.0816(14) 13_455 ?
Zn1 O1 2.0816(14) 19 ?
Zn1 O1 2.0816(14) 7_564 ?
Zn1 O1 2.0816(14) 22_564 ?
Zn1 O1 2.0816(14) . ?
Zn1 O1 2.0816(14) 10_655 ?
Zn2 O2 1.9504(15) 7_564 ?
Zn2 O2 1.9504(14) 10_655 ?
Zn2 O2 1.9504(14) . ?
Zn2 O3 1.992(3) . ?
O1 C8 1.248(2) . ?
O2 C8 1.246(2) . ?
C1 C6 1.376(3) . ?
C1 C2 1.378(3) . ?
C1 C7 1.460(3) . ?
C2 C3 1.390(3) . ?
C2 H2A 0.9400 . ?
C3 C4 1.379(3) . ?
C3 H3A 0.9400 . ?
C4 C5 1.349(3) . ?
C4 C8 1.512(3) . ?
C5 C6 1.381(3) . ?
C5 H5A 0.9400 . ?
C6 H6A 0.9400 . ?
C7 N1 1.333(2) 11_455 ?
